data_7126567
loop_
_publ_author_name
'Li, Yongfeng'
'Tang, Zhiqiong'
'Zhang, Junliang'
'Liu, Lu'

_publ_section_title
;
 Gold-catalyzed intermolecular [4+1] spiroannulation via site-selective
 aromatic C(sp<sup>2</sup>)-H functionalization and dearomatization of
 phenol derivatives.
;
_journal_issue 59
_journal_name_full 'Chemical communications (Cambridge, England)'
_journal_page_first 8202
_journal_page_last 8205
_journal_paper_doi 10.1039/d0cc01118e
_journal_volume 56
_journal_year 2020
_chemical_formula_moiety 'C21 H16 O3'
_chemical_formula_sum 'C21 H16 O3'
_chemical_formula_weight 316.34
_space_group_crystal_system monoclinic
_space_group_IT_number 14
_space_group_name_Hall '-P 2yn'
_space_group_name_H-M_alt 'P 1 21/n 1'
_atom_sites_solution_hydrogens geom
_atom_sites_solution_primary dual
_audit_creation_date 2018-04-10
_audit_creation_method
;
Olex2 1.2
(compiled 2018.04.03 svn.r3497 for OlexSys, GUI svn.r5486)
;
_audit_update_record
;
2019-05-11 deposited with the CCDC.	2020-05-19 downloaded from the CCDC.
;
_cell_angle_alpha 90
_cell_angle_beta 92.039(2)
_cell_angle_gamma 90
_cell_formula_units_Z 4
_cell_length_a 9.2055(2)
_cell_length_b 17.4289(3)
_cell_length_c 10.2408(2)
_cell_measurement_reflns_used 7516
_cell_measurement_temperature 293(2)
_cell_measurement_theta_max 74.0270
_cell_measurement_theta_min 4.9930
_cell_volume 1642.01(6)
_computing_cell_refinement 'CrysAlisPro 1.171.39.32a (Rigaku OD, 2017)'
_computing_data_collection 'CrysAlisPro 1.171.39.32a (Rigaku OD, 2017)'
_computing_data_reduction 'CrysAlisPro 1.171.39.32a (Rigaku OD, 2017)'
_computing_molecular_graphics 'Olex2 (Dolomanov et al., 2009)'
_computing_publication_material 'Olex2 (Dolomanov et al., 2009)'
_computing_structure_refinement 'ShelXL (Sheldrick, 2015)'
_computing_structure_solution 'ShelXT (Sheldrick, 2015)'
_diffrn_ambient_temperature 293(2)
_diffrn_detector 'CCD plate'
_diffrn_measured_fraction_theta_full 0.996
_diffrn_measured_fraction_theta_max 0.996
_diffrn_measurement_details
;
List of Runs (angles in degrees, time in seconds):

  # Type    Start    End  Width  t~exp~   \w     \q     \k     \f   Frames
#--------------------------------------------------------------------------
  1  \w    -26.00  19.00   1.00    1.00    --    0.00 -57.00   0.00   45
  2  \w     62.00  89.00   1.00    1.00    --    0.00  38.00-120.00   27
  3  \w    -45.00 -19.00   1.00    1.00    --    0.00 -57.00 120.00   26
  4  \w    -87.00 -34.00   1.00    1.00    --    0.00 -57.00   0.00   53
  5  \w    -67.00  16.00   1.00    1.00    --    0.00 -19.00-120.00   83
  6  \w    -19.00  45.00   1.00    1.00    --    0.00  38.00-120.00   64
  7  \w      6.00  61.00   1.00    1.00    --   95.80 -77.00 -90.00   55
  8  \w    117.00 184.00   1.00    1.00    --   95.80  30.00  90.00   67
  9  \w      6.00  99.00   1.00    1.00    --   95.80 -45.00 -90.00   93
 10  \w     69.00 101.00   1.00    1.00    --   95.80 -82.00 -90.00   32
 11  \w     36.00 121.00   1.00    1.00    --   95.80 -82.00  30.00   85
 12  \w     79.00 104.00   1.00    1.00    --   95.80  30.00   0.00   25
 13  \w    122.00 185.00   1.00    1.00    --   95.80  30.00   0.00   63
 14  \w     38.00  64.00   1.00    1.00    --   95.80 -82.00 -60.00   26
 15  \w     18.00 128.00   1.00    1.00    --   95.80 -82.00 150.00  110
 16  \w     28.00 119.00   1.00    1.00    --   95.80 -15.00   0.00   91
 17  \w     14.00 118.00   1.00    1.00    --   95.80 -61.00 150.00  104
 18  \w     21.00 106.00   1.00    1.00    --   95.80 -61.00  30.00   85
 19  \w     82.00 107.00   1.00    1.00    --   95.80 -77.00 -90.00   25
 20  \w     80.00 105.00   1.00    1.00    --   95.80 -82.00 -60.00   25
 21  \w     76.00 184.00   1.00    1.00    --   95.80  30.00  30.00  108
 22  \w    126.00 152.00   1.00    1.00    --   95.80  30.00 -90.00   26
 23  \w     78.00 103.00   1.00    1.00    --   95.80 -82.00  90.00   25
;
_diffrn_measurement_device 'four-circle diffractometer'
_diffrn_measurement_device_type 'XtaLAB AFC12 (RINC): Kappa dual home/near'
_diffrn_measurement_method '\w scans'
_diffrn_orient_matrix_type 'CrysAlisPro convention (1999,Acta A55,543-557)'
_diffrn_orient_matrix_UB_11 -0.0233122000
_diffrn_orient_matrix_UB_12 -0.0303541000
_diffrn_orient_matrix_UB_13 -0.1404501000
_diffrn_orient_matrix_UB_21 0.0217054000
_diffrn_orient_matrix_UB_22 -0.0827386000
_diffrn_orient_matrix_UB_23 0.0498351000
_diffrn_orient_matrix_UB_31 -0.1644463000
_diffrn_orient_matrix_UB_32 -0.0066504000
_diffrn_orient_matrix_UB_33 0.0210343000
_diffrn_radiation_monochromator graphite
_diffrn_radiation_probe x-ray
_diffrn_radiation_type CuK\a
_diffrn_radiation_wavelength 1.54184
_diffrn_reflns_av_R_equivalents 0.0587
_diffrn_reflns_av_unetI/netI 0.0392
_diffrn_reflns_Laue_measured_fraction_full 0.996
_diffrn_reflns_Laue_measured_fraction_max 0.996
_diffrn_reflns_limit_h_max 8
_diffrn_reflns_limit_h_min -10
_diffrn_reflns_limit_k_max 20
_diffrn_reflns_limit_k_min -20
_diffrn_reflns_limit_l_max 12
_diffrn_reflns_limit_l_min -10
_diffrn_reflns_number 15545
_diffrn_reflns_point_group_measured_fraction_full 0.996
_diffrn_reflns_point_group_measured_fraction_max 0.996
_diffrn_reflns_theta_full 67.065
_diffrn_reflns_theta_max 67.065
_diffrn_reflns_theta_min 5.011
_diffrn_source 'fine-focus sealed X-ray tube'
_diffrn_source_type 'Enhance (Cu) X-ray Source'
_exptl_absorpt_coefficient_mu 0.685
_exptl_absorpt_correction_T_max 1.00000
_exptl_absorpt_correction_T_min 0.66201
_exptl_absorpt_correction_type multi-scan
_exptl_absorpt_process_details
;
CrysAlisPro 1.171.39.32a (Rigaku Oxford Diffraction, 2017)
Empirical absorption correction using spherical harmonics,
 implemented in SCALE3 ABSPACK scaling algorithm.
;
_exptl_crystal_colour 'clear light colourless'
_exptl_crystal_colour_lustre clear
_exptl_crystal_colour_modifier light
_exptl_crystal_colour_primary colourless
_exptl_crystal_density_diffrn 1.280
_exptl_crystal_description block
_exptl_crystal_F_000 664
_exptl_crystal_size_max 0.46
_exptl_crystal_size_mid 0.32
_exptl_crystal_size_min 0.28
_refine_diff_density_max 0.167
_refine_diff_density_min -0.145
_refine_diff_density_rms 0.029
_refine_ls_extinction_coef 0.0037(5)
_refine_ls_extinction_expression Fc^*^=kFc[1+0.001xFc^2^\l^3^/sin(2\q)]^-1/4^
_refine_ls_extinction_method 'SHELXL-2016/6 (Sheldrick 2016)'
_refine_ls_goodness_of_fit_ref 1.068
_refine_ls_hydrogen_treatment constr
_refine_ls_matrix_type full
_refine_ls_number_parameters 219
_refine_ls_number_reflns 2918
_refine_ls_number_restraints 0
_refine_ls_restrained_S_all 1.068
_refine_ls_R_factor_all 0.0455
_refine_ls_R_factor_gt 0.0402
_refine_ls_shift/su_max 0.000
_refine_ls_shift/su_mean 0.000
_refine_ls_structure_factor_coef Fsqd
_refine_ls_weighting_details 'w=1/[\s^2^(Fo^2^)+(0.0500P)^2^+0.2580P] where P=(Fo^2^+2Fc^2^)/3'
_refine_ls_weighting_scheme calc
_refine_ls_wR_factor_gt 0.1104
_refine_ls_wR_factor_ref 0.1142
_reflns_Friedel_coverage 0.000
_reflns_number_gt 2505
_reflns_number_total 2918
_reflns_threshold_expression 'I > 2\s(I)'
_cod_data_source_file d0cc01118e2.cif
_cod_data_source_block exp_303
_cod_depositor_comments 'Adding full bibliography for 7126567--7126569.cif.'
_cod_database_code 7126567
_shelx_shelxl_version_number 2016/6
_shelx_space_group_comment
;
The symmetry employed for this shelxl refinement is uniquely defined
by the following loop, which should always be used as a source of
symmetry information in preference to the above space-group names.
They are only intended as comments.
;
_shelx_estimated_absorpt_t_max 0.831
_shelx_estimated_absorpt_t_min 0.744
_reflns_odcompleteness_completeness 99.93
_reflns_odcompleteness_iscentric 1
_reflns_odcompleteness_theta 66.97
_olex2_refinement_description
;
1. Fixed Uiso
 At 1.2 times of:
  All C(H) groups, All C(H,H) groups
 At 1.5 times of:
  All C(H,H,H) groups
2.a Ternary CH refined with riding coordinates:
 C1(H1)
2.b Aromatic/amide H refined with riding coordinates:
 C17(H17), C11(H11), C16(H16), C3(H3), C14(H14), C12(H12), C13(H13), C6(H6),
 C4(H4), C5(H5)
2.c X=CH2 refined with riding coordinates:
 C19(H19A,H19B)
2.d Idealised Me refined as rotating group:
 C21(H21A,H21B,H21C)
;
_olex2_submission_special_instructions 'No special instructions were received'
_oxdiff_exptl_absorpt_empirical_details
;
Empirical correction (ABSPACK) includes:
- Absorption correction using spherical harmonics
- Frame scaling
;
_oxdiff_exptl_absorpt_empirical_full_max 2.553
_oxdiff_exptl_absorpt_empirical_full_min 0.450

loop_
_space_group_symop_operation_xyz
'x, y, z'
'-x+1/2, y+1/2, -z+1/2'
'-x, -y, -z'
'x-1/2, -y-1/2, z-1/2'

loop_
_atom_site_label
_atom_site_type_symbol
_atom_site_fract_x
_atom_site_fract_y
_atom_site_fract_z
_atom_site_U_iso_or_equiv
_atom_site_adp_type
_atom_site_occupancy
_atom_site_site_symmetry_order
_atom_site_calc_flag
_atom_site_refinement_flags_posn
_atom_site_refinement_flags_adp
_atom_site_refinement_flags_occupancy
_atom_site_disorder_assembly
_atom_site_disorder_group
O1 O 0.42620(12) 0.24313(6) 0.44699(11) 0.0578(3) Uani 1 1 d . . . . .
O2 O 0.53219(12) 0.38391(7) 0.31179(10) 0.0595(3) Uani 1 1 d . . . . .
O3 O 0.66045(13) 0.38047(8) 0.50210(12) 0.0703(4) Uani 1 1 d . . . . .
C9 C 0.26972(15) 0.35273(7) 0.44447(13) 0.0406(3) Uani 1 1 d . . . . .
C10 C 0.17366(15) 0.39712(7) 0.34755(13) 0.0418(3) Uani 1 1 d . . . . .
C18 C 0.32226(15) 0.27491(8) 0.39304(13) 0.0430(3) Uani 1 1 d . . . . .
C1 C 0.40117(15) 0.40021(7) 0.50213(13) 0.0424(3) Uani 1 1 d . . . . .
H1 H 0.378419 0.454230 0.484463 0.051 Uiso 1 1 calc R . . . .
C15 C 0.11566(15) 0.36129(8) 0.23466(13) 0.0456(3) Uani 1 1 d . . . . .
C2 C 0.39774(17) 0.39032(8) 0.64831(13) 0.0460(4) Uani 1 1 d . . . . .
C8 C 0.18393(17) 0.33008(8) 0.56701(14) 0.0479(4) Uani 1 1 d . . . . .
C20 C 0.54615(17) 0.38497(8) 0.44288(14) 0.0483(4) Uani 1 1 d . . . . .
C17 C 0.24270(17) 0.24054(8) 0.28331(15) 0.0507(4) Uani 1 1 d . . . . .
H17 H 0.257117 0.188982 0.264309 0.061 Uiso 1 1 calc R . . . .
C11 C 0.13461(17) 0.47278(8) 0.37158(15) 0.0523(4) Uani 1 1 d . . . . .
H11 H 0.169282 0.496856 0.447510 0.063 Uiso 1 1 calc R . . . .
C16 C 0.14958(17) 0.28118(9) 0.20931(15) 0.0528(4) Uani 1 1 d . . . . .
H16 H 0.103811 0.257290 0.137811 0.063 Uiso 1 1 calc R . . . .
C7 C 0.27377(17) 0.35135(8) 0.68278(14) 0.0496(4) Uani 1 1 d . . . . .
C3 C 0.49504(19) 0.41927(9) 0.74295(15) 0.0583(4) Uani 1 1 d . . . . .
H3 H 0.577709 0.445885 0.719514 0.070 Uiso 1 1 calc R . . . .
C14 C 0.02497(18) 0.40249(10) 0.14797(16) 0.0581(4) Uani 1 1 d . . . . .
H14 H -0.012719 0.378686 0.072877 0.070 Uiso 1 1 calc R . . . .
C12 C 0.04504(18) 0.51271(9) 0.28431(17) 0.0615(4) Uani 1 1 d . . . . .
H12 H 0.021352 0.563514 0.301432 0.074 Uiso 1 1 calc R . . . .
C13 C -0.00941(19) 0.47787(10) 0.17218(17) 0.0635(4) Uani 1 1 d . . . . .
H13 H -0.068920 0.505078 0.113311 0.076 Uiso 1 1 calc R . . . .
C19 C 0.05401(19) 0.29846(10) 0.56228(19) 0.0683(5) Uani 1 1 d . . . . .
H19A H 0.008049 0.286859 0.639243 0.082 Uiso 1 1 calc R . . . .
H19B H 0.008176 0.287711 0.481961 0.082 Uiso 1 1 calc R . . . .
C6 C 0.2451(2) 0.33958(10) 0.81488(16) 0.0663(5) Uani 1 1 d . . . . .
H6 H 0.162487 0.313167 0.839083 0.080 Uiso 1 1 calc R . . . .
C4 C 0.4655(2) 0.40739(11) 0.87301(17) 0.0723(5) Uani 1 1 d . . . . .
H4 H 0.529371 0.426105 0.937782 0.087 Uiso 1 1 calc R . . . .
C5 C 0.3426(3) 0.36821(12) 0.90793(17) 0.0771(6) Uani 1 1 d . . . . .
H5 H 0.325202 0.360949 0.995968 0.092 Uiso 1 1 calc R . . . .
C21 C 0.6663(2) 0.37956(13) 0.24347(19) 0.0789(6) Uani 1 1 d . . . . .
H21A H 0.645138 0.371691 0.151985 0.118 Uiso 1 1 calc GR . . . .
H21B H 0.723560 0.337529 0.277337 0.118 Uiso 1 1 calc GR . . . .
H21C H 0.719469 0.426553 0.255639 0.118 Uiso 1 1 calc GR . . . .

loop_
_atom_site_aniso_label
_atom_site_aniso_U_11
_atom_site_aniso_U_22
_atom_site_aniso_U_33
_atom_site_aniso_U_23
_atom_site_aniso_U_13
_atom_site_aniso_U_12
O1 0.0572(7) 0.0490(6) 0.0666(7) -0.0008(5) -0.0066(5) 0.0099(5)
O2 0.0584(7) 0.0727(7) 0.0480(6) 0.0058(5) 0.0124(5) -0.0050(5)
O3 0.0468(7) 0.0955(9) 0.0683(8) -0.0104(6) -0.0010(5) -0.0097(6)
C9 0.0423(8) 0.0369(7) 0.0428(7) -0.0005(5) 0.0058(6) -0.0028(6)
C10 0.0384(7) 0.0403(7) 0.0470(7) 0.0006(5) 0.0083(6) -0.0017(5)
C18 0.0414(8) 0.0387(7) 0.0493(8) 0.0019(6) 0.0069(6) -0.0010(6)
C1 0.0478(8) 0.0372(7) 0.0423(7) 0.0008(5) 0.0012(6) -0.0043(6)
C15 0.0414(8) 0.0477(8) 0.0478(8) -0.0009(6) 0.0044(6) -0.0009(6)
C2 0.0553(9) 0.0400(7) 0.0428(8) -0.0006(5) 0.0034(6) 0.0045(6)
C8 0.0526(9) 0.0404(7) 0.0516(8) 0.0023(6) 0.0145(6) -0.0013(6)
C20 0.0502(9) 0.0459(8) 0.0490(8) -0.0002(6) 0.0034(6) -0.0108(6)
C17 0.0501(9) 0.0401(7) 0.0621(9) -0.0104(6) 0.0041(7) -0.0014(6)
C11 0.0515(9) 0.0456(8) 0.0599(9) -0.0051(6) 0.0048(7) 0.0027(7)
C16 0.0523(9) 0.0529(8) 0.0529(8) -0.0121(7) -0.0018(7) -0.0023(7)
C7 0.0597(9) 0.0434(7) 0.0464(8) 0.0030(6) 0.0125(7) 0.0074(7)
C3 0.0699(11) 0.0544(9) 0.0499(9) -0.0045(7) -0.0062(7) 0.0035(8)
C14 0.0545(10) 0.0678(10) 0.0517(9) 0.0015(7) -0.0013(7) 0.0044(8)
C12 0.0607(10) 0.0465(8) 0.0779(11) 0.0045(7) 0.0084(8) 0.0108(7)
C13 0.0579(10) 0.0657(10) 0.0670(10) 0.0145(8) 0.0021(8) 0.0113(8)
C19 0.0630(11) 0.0690(11) 0.0742(11) 0.0006(9) 0.0231(9) -0.0170(9)
C6 0.0790(12) 0.0683(11) 0.0530(9) 0.0106(8) 0.0216(9) 0.0125(9)
C4 0.0909(14) 0.0789(12) 0.0465(9) -0.0075(8) -0.0081(9) 0.0160(11)
C5 0.1040(16) 0.0866(13) 0.0411(9) 0.0047(8) 0.0092(9) 0.0246(12)
C21 0.0766(13) 0.0916(14) 0.0706(12) 0.0031(10) 0.0328(10) -0.0041(11)

loop_
_atom_type_symbol
_atom_type_description
_atom_type_scat_dispersion_real
_atom_type_scat_dispersion_imag
_atom_type_scat_source
C C 0.0181 0.0091 'International Tables Vol C Tables 4.2.6.8 and 6.1.1.4'
H H 0.0000 0.0000 'International Tables Vol C Tables 4.2.6.8 and 6.1.1.4'
O O 0.0492 0.0322 'International Tables Vol C Tables 4.2.6.8 and 6.1.1.4'

loop_
_geom_angle_atom_site_label_1
_geom_angle_atom_site_label_2
_geom_angle_atom_site_label_3
_geom_angle
_geom_angle_site_symmetry_1
_geom_angle_site_symmetry_3
_geom_angle_publ_flag
C20 O2 C21 115.59(14) . . ?
C10 C9 C18 114.09(11) . . ?
C10 C9 C1 113.72(10) . . ?
C10 C9 C8 110.85(11) . . ?
C18 C9 C1 110.31(11) . . ?
C18 C9 C8 103.11(10) . . ?
C8 C9 C1 103.75(11) . . ?
C15 C10 C9 120.53(12) . . ?
C11 C10 C9 121.04(12) . . ?
C11 C10 C15 118.34(13) . . ?
O1 C18 C9 119.72(12) . . ?
O1 C18 C17 122.00(13) . . ?
C17 C18 C9 118.25(12) . . ?
C9 C1 H1 106.3 . . ?
C2 C1 C9 105.72(11) . . ?
C2 C1 H1 106.3 . . ?
C2 C1 C20 115.40(12) . . ?
C20 C1 C9 116.01(11) . . ?
C20 C1 H1 106.3 . . ?
C10 C15 C16 119.74(13) . . ?
C14 C15 C10 119.78(14) . . ?
C14 C15 C16 120.48(13) . . ?
C7 C2 C1 110.84(12) . . ?
C7 C2 C3 121.10(14) . . ?
C3 C2 C1 127.91(14) . . ?
C7 C8 C9 107.42(12) . . ?
C19 C8 C9 124.24(15) . . ?
C19 C8 C7 128.34(14) . . ?
O2 C20 C1 110.45(13) . . ?
O3 C20 O2 123.75(14) . . ?
O3 C20 C1 125.54(14) . . ?
C18 C17 H17 119.3 . . ?
C16 C17 C18 121.35(13) . . ?
C16 C17 H17 119.3 . . ?
C10 C11 H11 119.5 . . ?
C12 C11 C10 120.99(15) . . ?
C12 C11 H11 119.5 . . ?
C15 C16 H16 118.4 . . ?
C17 C16 C15 123.20(13) . . ?
C17 C16 H16 118.4 . . ?
C2 C7 C8 111.32(12) . . ?
C2 C7 C6 120.19(15) . . ?
C6 C7 C8 128.44(15) . . ?
C2 C3 H3 120.9 . . ?
C4 C3 C2 118.18(17) . . ?
C4 C3 H3 120.9 . . ?
C15 C14 H14 119.6 . . ?
C13 C14 C15 120.86(15) . . ?
C13 C14 H14 119.6 . . ?
C11 C12 H12 119.7 . . ?
C13 C12 C11 120.53(15) . . ?
C13 C12 H12 119.7 . . ?
C14 C13 C12 119.47(15) . . ?
C14 C13 H13 120.3 . . ?
C12 C13 H13 120.3 . . ?
C8 C19 H19A 120.0 . . ?
C8 C19 H19B 120.0 . . ?
H19A C19 H19B 120.0 . . ?
C7 C6 H6 120.9 . . ?
C5 C6 C7 118.24(18) . . ?
C5 C6 H6 120.9 . . ?
C3 C4 H4 119.5 . . ?
C5 C4 C3 120.98(17) . . ?
C5 C4 H4 119.5 . . ?
C6 C5 H5 119.3 . . ?
C4 C5 C6 121.31(16) . . ?
C4 C5 H5 119.3 . . ?
O2 C21 H21A 109.5 . . ?
O2 C21 H21B 109.5 . . ?
O2 C21 H21C 109.5 . . ?
H21A C21 H21B 109.5 . . ?
H21A C21 H21C 109.5 . . ?
H21B C21 H21C 109.5 . . ?

loop_
_geom_bond_atom_site_label_1
_geom_bond_atom_site_label_2
_geom_bond_distance
_geom_bond_site_symmetry_2
_geom_bond_publ_flag
O1 C18 1.2207(17) . ?
O2 C20 1.3442(18) . ?
O2 C21 1.443(2) . ?
O3 C20 1.1981(18) . ?
C9 C10 1.5176(19) . ?
C9 C18 1.5392(18) . ?
C9 C1 1.5642(18) . ?
C9 C8 1.5572(18) . ?
C10 C15 1.4027(19) . ?
C10 C11 1.391(2) . ?
C18 C17 1.449(2) . ?
C1 H1 0.9800 . ?
C1 C2 1.5084(19) . ?
C1 C20 1.509(2) . ?
C15 C16 1.456(2) . ?
C15 C14 1.396(2) . ?
C2 C7 1.384(2) . ?
C2 C3 1.391(2) . ?
C8 C7 1.469(2) . ?
C8 C19 1.316(2) . ?
C17 H17 0.9300 . ?
C17 C16 1.328(2) . ?
C11 H11 0.9300 . ?
C11 C12 1.382(2) . ?
C16 H16 0.9300 . ?
C7 C6 1.403(2) . ?
C3 H3 0.9300 . ?
C3 C4 1.384(2) . ?
C14 H14 0.9300 . ?
C14 C13 1.376(2) . ?
C12 H12 0.9300 . ?
C12 C13 1.378(2) . ?
C13 H13 0.9300 . ?
C19 H19A 0.9300 . ?
C19 H19B 0.9300 . ?
C6 H6 0.9300 . ?
C6 C5 1.379(3) . ?
C4 H4 0.9300 . ?
C4 C5 1.379(3) . ?
C5 H5 0.9300 . ?
C21 H21A 0.9600 . ?
C21 H21B 0.9600 . ?
C21 H21C 0.9600 . ?
